data_2226856
loop_
_publ_author_name
'Leesakul, Nararak'
'Yoopensuk, Suthirat'
'Pakawatchai, Chaveng'
'Saithong, Saowanit'
'Hansongnern, Kanidtha'

_publ_section_title
;
 <i>N</i>,<i>N</i>-Dimethyl-4-[(2-pyridyl)diazenyl]aniline
;
_journal_coeditor_code FJ2313
_journal_issue 8
_journal_name_full 'Acta Crystallographica Section E'
_journal_page_first o1923
_journal_paper_doi 10.1107/S1600536810025754
_journal_volume 66
_journal_year 2010
_chemical_formula_iupac 'C13 H14 N4'
_chemical_formula_moiety 'C13 H14 N4'
_chemical_formula_sum 'C13 H14 N4'
_chemical_formula_weight 226.28
_chemical_name_systematic
;
<i>N</i>,<i>N</i>-Dimethyl-4-[(2-pyridyl)diazenyl]aniline
;
_space_group_IT_number 14
_symmetry_cell_setting monoclinic
_symmetry_space_group_name_Hall '-P 2yn'
_symmetry_space_group_name_H-M 'P 1 21/n 1'
_atom_sites_solution_hydrogens geom
_atom_sites_solution_primary direct
_atom_sites_solution_secondary difmap
_audit_creation_method SHELXL-97
_cell_angle_alpha 90.00
_cell_angle_beta 96.0030(10)
_cell_angle_gamma 90.00
_cell_formula_units_Z 4
_cell_length_a 6.2322(4)
_cell_length_b 19.9353(11)
_cell_length_c 9.6404(6)
_cell_measurement_reflns_used 3335
_cell_measurement_temperature 293(2)
_cell_measurement_theta_max 25.35
_cell_measurement_theta_min 2.36
_cell_volume 1191.16(13)
_computing_cell_refinement 'SAINT (Bruker, 2003)'
_computing_data_collection 'SMART (Bruker, 1998)'
_computing_data_reduction 'SAINT (Bruker, 2003)'
_computing_molecular_graphics 'Mercury (Macrae <i>et al</i>., 2008)'
_computing_publication_material 'Mercury (Macrae <i>et al</i>., 2008)'
_computing_structure_refinement 'SHELXTL (Sheldrick, 2008)'
_computing_structure_solution 'SHELXTL (Sheldrick, 2008)'
_diffrn_ambient_temperature 293(2)
_diffrn_measured_fraction_theta_full 1.000
_diffrn_measured_fraction_theta_max 1.000
_diffrn_measurement_device_type 'Bruker APEX CCD area-detector'
_diffrn_measurement_method '\f and \w scans'
_diffrn_radiation_monochromator graphite
_diffrn_radiation_source 'fine-focus sealed tube'
_diffrn_radiation_type MoK\a
_diffrn_radiation_wavelength 0.71073
_diffrn_reflns_av_R_equivalents 0.0231
_diffrn_reflns_av_sigmaI/netI 0.0145
_diffrn_reflns_limit_h_max 7
_diffrn_reflns_limit_h_min -7
_diffrn_reflns_limit_k_max 23
_diffrn_reflns_limit_k_min -23
_diffrn_reflns_limit_l_max 11
_diffrn_reflns_limit_l_min -11
_diffrn_reflns_number 12811
_diffrn_reflns_theta_full 25.00
_diffrn_reflns_theta_max 25.00
_diffrn_reflns_theta_min 2.04
_exptl_absorpt_coefficient_mu 0.079
_exptl_absorpt_correction_T_max 1.000
_exptl_absorpt_correction_T_min 0.918
_exptl_absorpt_correction_type multi-scan
_exptl_absorpt_process_details '(SADABS; Bruker, 2003)'
_exptl_crystal_colour colorless
_exptl_crystal_density_diffrn 1.262
_exptl_crystal_density_method 'not measured'
_exptl_crystal_description block
_exptl_crystal_F_000 480
_exptl_crystal_size_max 0.279
_exptl_crystal_size_mid 0.256
_exptl_crystal_size_min 0.061
_refine_diff_density_max 0.116
_refine_diff_density_min -0.185
_refine_ls_extinction_method none
_refine_ls_goodness_of_fit_ref 1.042
_refine_ls_hydrogen_treatment constr
_refine_ls_matrix_type full
_refine_ls_number_parameters 156
_refine_ls_number_reflns 2101
_refine_ls_number_restraints 0
_refine_ls_restrained_S_all 1.042
_refine_ls_R_factor_all 0.0457
_refine_ls_R_factor_gt 0.0379
_refine_ls_shift/su_max 0.000
_refine_ls_shift/su_mean 0.000
_refine_ls_structure_factor_coef Fsqd
_refine_ls_weighting_details 'calc w=1/[\s^2^(Fo^2^)+(0.0570P)^2^+0.1546P] where P=(Fo^2^+2Fc^2^)/3'
_refine_ls_weighting_scheme calc
_refine_ls_wR_factor_gt 0.1014
_refine_ls_wR_factor_ref 0.1077
_reflns_number_gt 1754
_reflns_number_total 2101
_reflns_threshold_expression I>2sigma(I)
_cod_data_source_file fj2313.cif
_cod_data_source_block I
_cod_original_sg_symbol_H-M 'P 21/n'
_cod_database_code 2226856
_cod_database_fobs_code 2226856

loop_
_symmetry_equiv_pos_as_xyz
'x, y, z'
'-x+1/2, y+1/2, -z+1/2'
'-x, -y, -z'
'x-1/2, -y-1/2, z-1/2'

loop_
_atom_site_type_symbol
_atom_site_label
_atom_site_fract_x
_atom_site_fract_y
_atom_site_fract_z
_atom_site_U_iso_or_equiv
_atom_site_adp_type
_atom_site_calc_flag
_atom_site_refinement_flags
_atom_site_occupancy
_atom_site_disorder_assembly
_atom_site_disorder_group
N N1 0.26625(18) 0.22136(6) 0.68133(12) 0.0540(3) Uani d . 1 . .
C C1 0.2173(3) 0.27093(7) 0.76510(16) 0.0609(4) Uani d . 1 . .
H H1 0.3306 0.2956 0.8102 0.073 Uiso calc R 1 . .
C C2 0.0116(3) 0.28823(7) 0.78947(16) 0.0622(4) Uani d . 1 . .
H H2 -0.0136 0.3234 0.8490 0.075 Uiso calc R 1 . .
C C3 -0.1564(2) 0.25173(8) 0.72277(15) 0.0619(4) Uani d . 1 . .
H H3 -0.2983 0.2620 0.7363 0.074 Uiso calc R 1 . .
C C4 -0.1119(2) 0.20013(7) 0.63609(15) 0.0547(4) Uani d . 1 . .
H H4 -0.2227 0.1746 0.5906 0.066 Uiso calc R 1 . .
C C5 0.1016(2) 0.18679(6) 0.61771(13) 0.0449(3) Uani d . 1 . .
N N2 0.16987(18) 0.13418(5) 0.53090(11) 0.0498(3) Uani d . 1 . .
N N3 0.01419(17) 0.10823(5) 0.45640(11) 0.0487(3) Uani d . 1 . .
C C6 0.0660(2) 0.05591(6) 0.36836(13) 0.0450(3) Uani d . 1 . .
C C7 -0.1052(2) 0.02897(7) 0.28271(15) 0.0516(3) Uani d . 1 . .
H H7 -0.2431 0.0459 0.2879 0.062 Uiso calc R 1 . .
C C8 -0.0770(2) -0.02177(7) 0.19098(14) 0.0508(3) Uani d . 1 . .
H H8 -0.1955 -0.0386 0.1352 0.061 Uiso calc R 1 . .
C C9 0.1288(2) -0.04879(6) 0.17993(13) 0.0456(3) Uani d . 1 . .
C C10 0.3025(2) -0.02146(7) 0.26841(15) 0.0530(4) Uani d . 1 . .
H H10 0.4408 -0.0383 0.2644 0.064 Uiso calc R 1 . .
C C11 0.2711(2) 0.02924(7) 0.35976(14) 0.0511(3) Uani d . 1 . .
H H11 0.3881 0.0462 0.4169 0.061 Uiso calc R 1 . .
N N4 0.15861(18) -0.09932(6) 0.08935(12) 0.0542(3) Uani d . 1 . .
C C12 -0.0229(2) -0.13009(7) 0.00681(16) 0.0597(4) Uani d . 1 . .
H H12A -0.1279 -0.1441 0.0670 0.090 Uiso calc R 1 . .
H H12B 0.0260 -0.1684 -0.0415 0.090 Uiso calc R 1 . .
H H12C -0.0871 -0.0982 -0.0597 0.090 Uiso calc R 1 . .
C C13 0.3730(2) -0.12209(9) 0.06728(19) 0.0733(5) Uani d . 1 . .
H H13A 0.4497 -0.0864 0.0272 0.110 Uiso calc R 1 . .
H H13B 0.3624 -0.1598 0.0051 0.110 Uiso calc R 1 . .
H H13C 0.4490 -0.1351 0.1549 0.110 Uiso calc R 1 . .

loop_
_atom_site_aniso_label
_atom_site_aniso_U_11
_atom_site_aniso_U_22
_atom_site_aniso_U_33
_atom_site_aniso_U_12
_atom_site_aniso_U_13
_atom_site_aniso_U_23
N1 0.0499(7) 0.0566(7) 0.0556(7) -0.0048(5) 0.0061(5) -0.0065(6)
C1 0.0631(9) 0.0583(9) 0.0613(9) -0.0094(7) 0.0064(7) -0.0099(7)
C2 0.0747(10) 0.0535(8) 0.0597(9) 0.0077(8) 0.0127(8) -0.0043(7)
C3 0.0532(8) 0.0707(10) 0.0621(9) 0.0137(7) 0.0086(7) 0.0022(8)
C4 0.0480(8) 0.0636(9) 0.0516(8) -0.0012(6) 0.0009(6) 0.0009(7)
C5 0.0477(7) 0.0448(7) 0.0419(7) 0.0004(6) 0.0029(6) 0.0048(5)
N2 0.0488(6) 0.0510(6) 0.0492(6) -0.0023(5) 0.0038(5) -0.0007(5)
N3 0.0507(7) 0.0462(6) 0.0484(6) -0.0008(5) 0.0017(5) 0.0041(5)
C6 0.0483(7) 0.0421(7) 0.0447(7) -0.0007(5) 0.0049(6) 0.0049(5)
C7 0.0416(7) 0.0521(8) 0.0612(8) 0.0003(6) 0.0052(6) 0.0004(7)
C8 0.0420(7) 0.0517(8) 0.0574(8) -0.0063(6) -0.0003(6) -0.0019(6)
C9 0.0453(7) 0.0444(7) 0.0473(7) -0.0048(6) 0.0054(6) 0.0034(5)
C10 0.0408(7) 0.0558(8) 0.0619(8) 0.0011(6) 0.0028(6) -0.0051(7)
C11 0.0464(8) 0.0528(8) 0.0524(8) -0.0038(6) -0.0032(6) -0.0016(6)
N4 0.0472(7) 0.0551(7) 0.0601(7) -0.0034(5) 0.0048(5) -0.0105(6)
C12 0.0590(9) 0.0583(9) 0.0612(9) -0.0100(7) 0.0036(7) -0.0086(7)
C13 0.0571(9) 0.0797(11) 0.0834(11) 0.0040(8) 0.0089(8) -0.0265(9)

loop_
_atom_type_symbol
_atom_type_description
_atom_type_scat_dispersion_real
_atom_type_scat_dispersion_imag
_atom_type_scat_source
C C 0.0033 0.0016 'International Tables Vol C Tables 4.2.6.8 and 6.1.1.4'
H H 0.0000 0.0000 'International Tables Vol C Tables 4.2.6.8 and 6.1.1.4'
N N 0.0061 0.0033 'International Tables Vol C Tables 4.2.6.8 and 6.1.1.4'

loop_
_geom_angle_atom_site_label_1
_geom_angle_atom_site_label_2
_geom_angle_atom_site_label_3
_geom_angle_site_symmetry_1
_geom_angle_site_symmetry_3
_geom_angle
_geom_angle_publ_flag
C5 N1 C1 . . 116.70(12) ?
N1 C1 C2 . . 124.61(14) ?
N1 C1 H1 . . 117.7 ?
C2 C1 H1 . . 117.7 ?
C1 C2 C3 . . 117.76(14) ?
C1 C2 H2 . . 121.1 ?
C3 C2 H2 . . 121.1 ?
C4 C3 C2 . . 119.19(14) ?
C4 C3 H3 . . 120.4 ?
C2 C3 H3 . . 120.4 ?
C3 C4 C5 . . 118.67(13) ?
C3 C4 H4 . . 120.7 ?
C5 C4 H4 . . 120.7 ?
N1 C5 C4 . . 123.06(12) ?
N1 C5 N2 . . 112.72(11) ?
C4 C5 N2 . . 124.21(12) ?
N3 N2 C5 . . 112.11(11) ?
N2 N3 C6 . . 116.04(11) ?
C7 C6 C11 . . 118.00(12) ?
C7 C6 N3 . . 115.89(12) ?
C11 C6 N3 . . 126.11(12) ?
C8 C7 C6 . . 121.93(13) ?
C8 C7 H7 . . 119.0 ?
C6 C7 H7 . . 119.0 ?
C7 C8 C9 . . 120.85(12) ?
C7 C8 H8 . . 119.6 ?
C9 C8 H8 . . 119.6 ?
N4 C9 C8 . . 121.36(12) ?
N4 C9 C10 . . 121.68(12) ?
C8 C9 C10 . . 116.95(12) ?
C11 C10 C9 . . 121.37(12) ?
C11 C10 H10 . . 119.3 ?
C9 C10 H10 . . 119.3 ?
C10 C11 C6 . . 120.90(12) ?
C10 C11 H11 . . 119.6 ?
C6 C11 H11 . . 119.6 ?
C9 N4 C13 . . 121.16(11) ?
C9 N4 C12 . . 121.01(11) ?
C13 N4 C12 . . 117.77(12) ?
N4 C12 H12A . . 109.5 ?
N4 C12 H12B . . 109.5 ?
H12A C12 H12B . . 109.5 ?
N4 C12 H12C . . 109.5 ?
H12A C12 H12C . . 109.5 ?
H12B C12 H12C . . 109.5 ?
N4 C13 H13A . . 109.5 ?
N4 C13 H13B . . 109.5 ?
H13A C13 H13B . . 109.5 ?
N4 C13 H13C . . 109.5 ?
H13A C13 H13C . . 109.5 ?
H13B C13 H13C . . 109.5 ?

loop_
_geom_bond_atom_site_label_1
_geom_bond_atom_site_label_2
_geom_bond_site_symmetry_2
_geom_bond_distance
_geom_bond_publ_flag
N1 C5 . 1.3311(16) ?
N1 C1 . 1.3316(18) ?
C1 C2 . 1.371(2) ?
C1 H1 . 0.9300 ?
C2 C3 . 1.378(2) ?
C2 H2 . 0.9300 ?
C3 C4 . 1.372(2) ?
C3 H3 . 0.9300 ?
C4 C5 . 1.3863(19) ?
C4 H4 . 0.9300 ?
C5 N2 . 1.4337(16) ?
N2 N3 . 1.2566(15) ?
N3 C6 . 1.4035(16) ?
C6 C7 . 1.3870(18) ?
C6 C11 . 1.3951(19) ?
C7 C8 . 1.3668(19) ?
C7 H7 . 0.9300 ?
C8 C9 . 1.4052(18) ?
C8 H8 . 0.9300 ?
C9 N4 . 1.3586(17) ?
C9 C10 . 1.4156(18) ?
C10 C11 . 1.3678(19) ?
C10 H10 . 0.9300 ?
C11 H11 . 0.9300 ?
N4 C13 . 1.4477(18) ?
N4 C12 . 1.4494(17) ?
C12 H12A . 0.9600 ?
C12 H12B . 0.9600 ?
C12 H12C . 0.9600 ?
C13 H13A . 0.9600 ?
C13 H13B . 0.9600 ?
C13 H13C . 0.9600 ?

loop_
_geom_hbond_atom_site_label_D
_geom_hbond_atom_site_label_H
_geom_hbond_atom_site_label_A
_geom_hbond_site_symmetry_A
_geom_hbond_distance_DH
_geom_hbond_distance_HA
_geom_hbond_distance_DA
_geom_hbond_angle_DHA
C1 H1 N3 4_666 0.93 2.58 3.4516(18) 157

loop_
_geom_torsion_atom_site_label_1
_geom_torsion_atom_site_label_2
_geom_torsion_atom_site_label_3
_geom_torsion_atom_site_label_4
_geom_torsion_site_symmetry_1
_geom_torsion_site_symmetry_2
_geom_torsion_site_symmetry_3
_geom_torsion_site_symmetry_4
_geom_torsion
_geom_torsion_publ_flag
C5 N1 C1 C2 . . . . 0.0(2) ?
N1 C1 C2 C3 . . . . 0.1(2) ?
C1 C2 C3 C4 . . . . 0.2(2) ?
C2 C3 C4 C5 . . . . -0.5(2) ?
C1 N1 C5 C4 . . . . -0.41(19) ?
C1 N1 C5 N2 . . . . -179.47(11) ?
C3 C4 C5 N1 . . . . 0.7(2) ?
C3 C4 C5 N2 . . . . 179.60(12) ?
N1 C5 N2 N3 . . . . -170.52(11) ?
C4 C5 N2 N3 . . . . 10.44(17) ?
C5 N2 N3 C6 . . . . -179.68(10) ?
N2 N3 C6 C7 . . . . -177.82(11) ?
N2 N3 C6 C11 . . . . 2.14(18) ?
C11 C6 C7 C8 . . . . -0.6(2) ?
N3 C6 C7 C8 . . . . 179.35(12) ?
C6 C7 C8 C9 . . . . 0.0(2) ?
C7 C8 C9 N4 . . . . 179.85(12) ?
C7 C8 C9 C10 . . . . 0.5(2) ?
N4 C9 C10 C11 . . . . -179.74(12) ?
C8 C9 C10 C11 . . . . -0.4(2) ?
C9 C10 C11 C6 . . . . -0.2(2) ?
C7 C6 C11 C10 . . . . 0.7(2) ?
N3 C6 C11 C10 . . . . -179.24(12) ?
C8 C9 N4 C13 . . . . 173.23(14) ?
C10 C9 N4 C13 . . . . -7.5(2) ?
C8 C9 N4 C12 . . . . -3.9(2) ?
C10 C9 N4 C12 . . . . 175.44(12) ?

loop_
_cod_related_entry_id
_cod_related_entry_database
_cod_related_entry_code
1 ChemSpider 73562
